data_1550093
loop_
_publ_author_name
'Bismillah, Aisha N.'
'Sturala, Jiri'
'Chapin, Brette M.'
'Yufit, Dmitry S.'
'Hodgkinson, Paul'
'McGonigal, Paul R.'

_publ_section_title
;
 Shape-selective crystallisation of fluxional carbon cages.
;
_journal_issue 46
_journal_name_full 'Chemical science'
_journal_page_first 8631
_journal_page_last 8636
_journal_paper_doi 10.1039/c8sc04303e
_journal_volume 9
_journal_year 2018
_chemical_formula_moiety 'C22 H19 F O2'
_chemical_formula_sum 'C22 H19 F O2'
_chemical_formula_weight 334.37
_chemical_name_systematic
;
(+/-)9-(4-Fluorophenyl)-1-(4-anisyl)tricyclo[3.3.1.0^2,8^]nona-3,6-dien-9-ol
;
_space_group_crystal_system monoclinic
_space_group_IT_number 14
_space_group_name_Hall '-P 2ybc'
_space_group_name_H-M_alt 'P 1 21/c 1'
_symmetry_space_group_name_Hall '-P 2ybc'
_symmetry_space_group_name_H-M 'P 1 21/c 1'
_atom_sites_solution_hydrogens difmap
_atom_sites_solution_primary direct
_audit_creation_date 2017-09-05
_audit_creation_method
;
Olex2 1.2-beta
(compiled 2017.08.10 svn.r3458 for OlexSys, GUI svn.r5381)
;
_audit_update_record
;
2018-07-23 deposited with the CCDC.
2018-10-22 downloaded from the CCDC.
;
_cell_angle_alpha 90
_cell_angle_beta 98.455(3)
_cell_angle_gamma 90
_cell_formula_units_Z 4
_cell_length_a 16.0612(11)
_cell_length_b 7.1500(5)
_cell_length_c 14.5266(10)
_cell_measurement_reflns_used 6640
_cell_measurement_temperature 120.0
_cell_measurement_theta_max 29.13
_cell_measurement_theta_min 2.56
_cell_volume 1650.1(2)
_computing_cell_refinement 'SAINT V8.38A (Bruker AXS, 2016)'
_computing_data_collection 'APEX2 v.2013.4_1 (Bruker, 2013)'
_computing_data_reduction 'SAINT v8.38A (Bruker, 2016)'
_computing_molecular_graphics 'Olex2 (Dolomanov et al., 2009)'
_computing_publication_material 'Olex2 (Dolomanov et al., 2009)'
_computing_structure_refinement 'ShelXL (Sheldrick, 2015)'
_computing_structure_solution 'XS (Sheldrick, 2008)'
_diffrn_ambient_temperature 120.0
_diffrn_detector 'Bruker PHOTON 100 CMOS'
_diffrn_detector_area_resol_mean 10.4
_diffrn_detector_type 'CMOS sensor'
_diffrn_measured_fraction_theta_full 1.000
_diffrn_measured_fraction_theta_max 1.000
_diffrn_measurement_device '3-circle diffractometer'
_diffrn_measurement_device_type 'Bruker D8 Venture'
_diffrn_measurement_method '\f and \w scans'
_diffrn_radiation_monochromator 'focusing mirrors'
_diffrn_radiation_probe x-ray
_diffrn_radiation_type MoK\a
_diffrn_radiation_wavelength 0.71073
_diffrn_reflns_av_R_equivalents 0.0727
_diffrn_reflns_av_unetI/netI 0.0660
_diffrn_reflns_Laue_measured_fraction_full 1.000
_diffrn_reflns_Laue_measured_fraction_max 1.000
_diffrn_reflns_limit_h_max 22
_diffrn_reflns_limit_h_min -22
_diffrn_reflns_limit_k_max 9
_diffrn_reflns_limit_k_min -9
_diffrn_reflns_limit_l_max 20
_diffrn_reflns_limit_l_min -20
_diffrn_reflns_number 32917
_diffrn_reflns_point_group_measured_fraction_full 1.000
_diffrn_reflns_point_group_measured_fraction_max 1.000
_diffrn_reflns_theta_full 25.242
_diffrn_reflns_theta_max 29.495
_diffrn_reflns_theta_min 2.564
_diffrn_source 'microfocus sealed X-ray tube'
_diffrn_source_type 'Incoatec I\mS microsource'
_diffrn_standards_number 0
_exptl_absorpt_coefficient_mu 0.092
_exptl_absorpt_correction_T_max 1.0000
_exptl_absorpt_correction_T_min 0.9131
_exptl_absorpt_correction_type multi-scan
_exptl_absorpt_process_details
;
'SADABS-2016/2 (Bruker,2016/2) was used for absorption correction. 
wR2(int) was 0.1399 before and 0.0560 after correction. 
The Ratio of minimum to maximum transmission is 0.9131. 
The \l/2 correction factor is Not present.
;
_exptl_crystal_colour 'clear colourless'
_exptl_crystal_colour_lustre clear
_exptl_crystal_colour_primary colourless
_exptl_crystal_density_diffrn 1.346
_exptl_crystal_description plate
_exptl_crystal_F_000 704
_exptl_crystal_size_max 0.31
_exptl_crystal_size_mid 0.25
_exptl_crystal_size_min 0.02
_refine_diff_density_max 0.296
_refine_diff_density_min -0.272
_refine_diff_density_rms 0.054
_refine_ls_extinction_method none
_refine_ls_goodness_of_fit_ref 1.022
_refine_ls_hydrogen_treatment refall
_refine_ls_matrix_type full
_refine_ls_number_parameters 302
_refine_ls_number_reflns 4596
_refine_ls_number_restraints 0
_refine_ls_restrained_S_all 1.022
_refine_ls_R_factor_all 0.0848
_refine_ls_R_factor_gt 0.0494
_refine_ls_shift/su_max 0.000
_refine_ls_shift/su_mean 0.000
_refine_ls_structure_factor_coef Fsqd
_refine_ls_weighting_details 'w=1/[\s^2^(Fo^2^)+(0.0400P)^2^+0.6200P] where P=(Fo^2^+2Fc^2^)/3'
_refine_ls_weighting_scheme calc
_refine_ls_wR_factor_gt 0.1005
_refine_ls_wR_factor_ref 0.1136
_reflns_Friedel_coverage 0.000
_reflns_number_gt 3185
_reflns_number_total 4596
_reflns_threshold_expression 'I > 2\s(I)'
_cod_data_source_file c8sc04303e2.cif
_cod_data_source_block 1c_17srv234
_cod_depositor_comments
;
The following automatic conversions were performed:

'_diffrn_radiation_probe' value 'X-ray' changed to 'x-ray' according
to
/home/data/users/saulius/crontab/automatic-downloads/rss-feeds/RSC/lib/dictionaries/cif_core.dic
dictionary named 'cif_core.dic' version 2.4.2 from 2011-04-26.

Automatic conversion script
Id: cif_fix_values 4973 2017-02-22 13:04:09Z antanas 

 Adding full bibliography for 1550083--1550094.cif.
;
_cod_database_code 1550093
_shelx_shelxl_version_number 2017/1
_shelx_space_group_comment
;
The symmetry employed for this shelxl refinement is uniquely defined
by the following loop, which should always be used as a source of
symmetry information in preference to the above space-group names.
They are only intended as comments.
;
_shelx_estimated_absorpt_t_max 0.998
_shelx_estimated_absorpt_t_min 0.972
_computing.bruker_data_scaling 'SADABS V2012/1 (Bruker AXS Inc.)'

_olex2_refinement_description
;
;
_olex2_submission_special_instructions 'No special instructions were received'

loop_
_space_group_symop_operation_xyz
'x, y, z'
'-x, y+1/2, -z+1/2'
'-x, -y, -z'
'x, -y-1/2, z-1/2'

loop_
_atom_site_label
_atom_site_type_symbol
_atom_site_fract_x
_atom_site_fract_y
_atom_site_fract_z
_atom_site_U_iso_or_equiv
_atom_site_adp_type
_atom_site_occupancy
_atom_site_site_symmetry_order
_atom_site_calc_flag
F1 F -0.00965(6) 0.85318(16) 0.68426(7) 0.0384(3) Uani 1 1 d
O1 O 0.29031(7) 0.86045(14) 0.46251(7) 0.0184(2) Uani 1 1 d
O2 O 0.44916(6) 0.53086(14) 0.86918(7) 0.0191(2) Uani 1 1 d
C1 C 0.29547(8) 0.52802(19) 0.49186(10) 0.0137(3) Uani 1 1 d
C2 C 0.27088(9) 0.3414(2) 0.44822(10) 0.0161(3) Uani 1 1 d
C3 C 0.34633(9) 0.4585(2) 0.41891(10) 0.0165(3) Uani 1 1 d
C4 C 0.33631(10) 0.5467(2) 0.32683(10) 0.0182(3) Uani 1 1 d
C5 C 0.26775(10) 0.6453(2) 0.29518(11) 0.0188(3) Uani 1 1 d
C6 C 0.19923(9) 0.6614(2) 0.35531(10) 0.0175(3) Uani 1 1 d
C7 C 0.15519(10) 0.4743(2) 0.34209(10) 0.0198(3) Uani 1 1 d
C8 C 0.19235(9) 0.3238(2) 0.38353(10) 0.0189(3) Uani 1 1 d
C9 C 0.23922(9) 0.69531(19) 0.45837(10) 0.0156(3) Uani 1 1 d
C10 C 0.17168(9) 0.7346(2) 0.51880(10) 0.0165(3) Uani 1 1 d
C11 C 0.15271(10) 0.9183(2) 0.54003(11) 0.0219(3) Uani 1 1 d
C12 C 0.09090(10) 0.9588(3) 0.59429(12) 0.0262(4) Uani 1 1 d
C13 C 0.04914(9) 0.8136(3) 0.62819(11) 0.0260(4) Uani 1 1 d
C14 C 0.06460(10) 0.6300(3) 0.60859(12) 0.0276(4) Uani 1 1 d
C15 C 0.12604(10) 0.5919(2) 0.55318(12) 0.0231(3) Uani 1 1 d
C16 C 0.33790(8) 0.52933(19) 0.59108(10) 0.0137(3) Uani 1 1 d
C17 C 0.40882(9) 0.63793(19) 0.61817(10) 0.0152(3) Uani 1 1 d
C18 C 0.44898(9) 0.64095(19) 0.70976(10) 0.0149(3) Uani 1 1 d
C19 C 0.41655(9) 0.53403(19) 0.77602(10) 0.0142(3) Uani 1 1 d
C20 C 0.34613(9) 0.4230(2) 0.75037(10) 0.0161(3) Uani 1 1 d
C21 C 0.30787(9) 0.4198(2) 0.65887(10) 0.0158(3) Uani 1 1 d
C22 C 0.52506(10) 0.6345(2) 0.89641(12) 0.0222(3) Uani 1 1 d
H1 H 0.3271(13) 0.852(3) 0.4253(15) 0.041(6) Uiso 1 1 d
H2 H 0.2894(9) 0.234(2) 0.4845(11) 0.014(4) Uiso 1 1 d
H3 H 0.4020(10) 0.408(2) 0.4434(11) 0.020(4) Uiso 1 1 d
H4 H 0.3814(10) 0.527(2) 0.2896(12) 0.023(4) Uiso 1 1 d
H5 H 0.2594(10) 0.699(2) 0.2347(13) 0.024(4) Uiso 1 1 d
H6 H 0.1602(10) 0.761(2) 0.3359(11) 0.017(4) Uiso 1 1 d
H7 H 0.1037(11) 0.461(2) 0.2992(12) 0.026(5) Uiso 1 1 d
H8 H 0.1690(10) 0.194(2) 0.3720(11) 0.021(4) Uiso 1 1 d
H11 H 0.1841(10) 1.015(2) 0.5157(11) 0.019(4) Uiso 1 1 d
H12 H 0.0779(11) 1.080(3) 0.6072(13) 0.031(5) Uiso 1 1 d
H14 H 0.0326(12) 0.532(3) 0.6338(13) 0.034(5) Uiso 1 1 d
H15 H 0.1361(10) 0.462(3) 0.5382(11) 0.021(4) Uiso 1 1 d
H17 H 0.4319(9) 0.714(2) 0.5719(11) 0.015(4) Uiso 1 1 d
H18 H 0.4994(10) 0.718(2) 0.7269(11) 0.018(4) Uiso 1 1 d
H20 H 0.3254(10) 0.351(2) 0.7969(12) 0.024(4) Uiso 1 1 d
H21 H 0.2583(10) 0.339(2) 0.6423(11) 0.018(4) Uiso 1 1 d
H22A H 0.5408(11) 0.615(2) 0.9639(13) 0.030(5) Uiso 1 1 d
H22B H 0.5719(11) 0.588(2) 0.8642(12) 0.025(5) Uiso 1 1 d
H22C H 0.5164(11) 0.769(3) 0.8825(12) 0.026(5) Uiso 1 1 d

loop_
_atom_site_aniso_label
_atom_site_aniso_U_11
_atom_site_aniso_U_22
_atom_site_aniso_U_33
_atom_site_aniso_U_23
_atom_site_aniso_U_13
_atom_site_aniso_U_12
F1 0.0253(5) 0.0510(7) 0.0420(6) -0.0222(5) 0.0157(5) -0.0080(5)
O1 0.0232(5) 0.0109(5) 0.0222(6) 0.0002(4) 0.0066(5) -0.0027(4)
O2 0.0233(5) 0.0183(5) 0.0148(5) 0.0001(4) -0.0004(4) -0.0041(4)
C1 0.0157(6) 0.0104(6) 0.0149(7) 0.0002(5) 0.0010(5) -0.0010(5)
C2 0.0209(7) 0.0103(6) 0.0170(7) 0.0005(5) 0.0021(6) -0.0016(6)
C3 0.0185(7) 0.0123(7) 0.0190(8) -0.0016(5) 0.0033(6) -0.0009(6)
C4 0.0246(7) 0.0140(7) 0.0170(7) -0.0025(6) 0.0068(6) -0.0055(6)
C5 0.0267(8) 0.0141(7) 0.0153(8) 0.0004(6) 0.0025(6) -0.0047(6)
C6 0.0206(7) 0.0151(7) 0.0162(7) 0.0021(6) 0.0001(6) 0.0011(6)
C7 0.0202(7) 0.0242(8) 0.0146(7) 0.0004(6) 0.0006(6) -0.0046(6)
C8 0.0227(7) 0.0170(7) 0.0171(8) -0.0016(6) 0.0038(6) -0.0072(6)
C9 0.0190(7) 0.0099(6) 0.0179(8) 0.0015(5) 0.0026(6) -0.0024(5)
C10 0.0158(7) 0.0186(7) 0.0141(7) 0.0007(6) -0.0013(6) 0.0010(6)
C11 0.0250(8) 0.0188(8) 0.0220(8) 0.0008(6) 0.0034(7) 0.0019(7)
C12 0.0273(8) 0.0247(9) 0.0261(9) -0.0067(7) 0.0022(7) 0.0054(7)
C13 0.0157(7) 0.0408(10) 0.0219(8) -0.0111(7) 0.0037(6) -0.0014(7)
C14 0.0222(8) 0.0306(9) 0.0316(9) -0.0053(7) 0.0089(7) -0.0077(7)
C15 0.0210(8) 0.0213(8) 0.0276(9) -0.0036(6) 0.0061(7) -0.0020(6)
C16 0.0163(6) 0.0086(6) 0.0160(7) -0.0004(5) 0.0022(5) 0.0016(5)
C17 0.0178(7) 0.0110(6) 0.0171(7) 0.0017(5) 0.0040(6) -0.0011(5)
C18 0.0157(7) 0.0105(6) 0.0185(7) -0.0011(5) 0.0023(6) -0.0012(6)
C19 0.0177(7) 0.0110(6) 0.0134(7) -0.0004(5) 0.0007(5) 0.0025(5)
C20 0.0198(7) 0.0117(7) 0.0175(7) 0.0029(5) 0.0049(6) 0.0000(6)
C21 0.0168(7) 0.0113(6) 0.0188(8) -0.0003(5) 0.0012(6) -0.0016(6)
C22 0.0259(8) 0.0207(8) 0.0183(8) -0.0002(6) -0.0027(7) -0.0054(7)

loop_
_atom_type_symbol
_atom_type_description
_atom_type_scat_dispersion_real
_atom_type_scat_dispersion_imag
_atom_type_scat_source
C C 0.0033 0.0016 'International Tables Vol C Tables 4.2.6.8 and 6.1.1.4'
H H 0.0000 0.0000 'International Tables Vol C Tables 4.2.6.8 and 6.1.1.4'
F F 0.0171 0.0103 'International Tables Vol C Tables 4.2.6.8 and 6.1.1.4'
O O 0.0106 0.0060 'International Tables Vol C Tables 4.2.6.8 and 6.1.1.4'

loop_
_geom_angle_atom_site_label_1
_geom_angle_atom_site_label_2
_geom_angle_atom_site_label_3
_geom_angle
C9 O1 H1 110.9(14)
C19 O2 C22 116.63(11)
C2 C1 C3 63.20(9)
C2 C1 C9 116.85(12)
C3 C1 C9 112.78(12)
C16 C1 C2 117.65(12)
C16 C1 C3 117.30(12)
C16 C1 C9 117.56(12)
C1 C2 C3 58.69(9)
C1 C2 H2 116.2(9)
C3 C2 H2 112.7(9)
C8 C2 C1 119.68(13)
C8 C2 C3 119.66(13)
C8 C2 H2 117.0(9)
C1 C3 C2 58.12(9)
C1 C3 H3 115.1(10)
C2 C3 H3 113.5(10)
C4 C3 C1 119.95(13)
C4 C3 C2 119.18(13)
C4 C3 H3 117.5(10)
C3 C4 H4 116.9(10)
C5 C4 C3 121.14(14)
C5 C4 H4 121.9(10)
C4 C5 C6 118.55(14)
C4 C5 H5 122.0(10)
C6 C5 H5 119.3(10)
C5 C6 C7 103.10(12)
C5 C6 C9 109.61(12)
C5 C6 H6 112.8(9)
C7 C6 C9 112.23(12)
C7 C6 H6 110.0(9)
C9 C6 H6 109.0(10)
C6 C7 H7 120.5(11)
C8 C7 C6 119.19(14)
C8 C7 H7 120.0(11)
C2 C8 H8 116.8(9)
C7 C8 C2 120.51(14)
C7 C8 H8 122.7(9)
O1 C9 C1 108.78(11)
O1 C9 C6 108.70(11)
O1 C9 C10 106.05(11)
C1 C9 C6 108.89(11)
C10 C9 C1 113.45(11)
C10 C9 C6 110.82(12)
C11 C10 C9 120.02(13)
C15 C10 C9 122.08(13)
C15 C10 C11 117.90(14)
C10 C11 H11 117.2(10)
C12 C11 C10 121.40(15)
C12 C11 H11 121.4(10)
C11 C12 H12 121.1(12)
C13 C12 C11 118.49(16)
C13 C12 H12 120.4(11)
F1 C13 C12 118.50(15)
F1 C13 C14 118.95(15)
C12 C13 C14 122.54(15)
C13 C14 C15 118.24(16)
C13 C14 H14 119.3(11)
C15 C14 H14 122.4(11)
C10 C15 H15 120.4(10)
C14 C15 C10 121.40(16)
C14 C15 H15 118.2(10)
C17 C16 C1 120.93(12)
C17 C16 C21 117.87(13)
C21 C16 C1 121.20(12)
C16 C17 C18 121.75(13)
C16 C17 H17 119.6(9)
C18 C17 H17 118.7(9)
C17 C18 H18 120.1(10)
C19 C18 C17 119.07(13)
C19 C18 H18 120.8(10)
O2 C19 C18 124.24(13)
O2 C19 C20 115.57(12)
C20 C19 C18 120.18(13)
C19 C20 H20 118.6(10)
C21 C20 C19 119.88(13)
C21 C20 H20 121.5(11)
C16 C21 H21 120.4(9)
C20 C21 C16 121.22(13)
C20 C21 H21 118.4(9)
O2 C22 H22A 106.6(10)
O2 C22 H22B 111.5(10)
O2 C22 H22C 111.0(10)
H22A C22 H22B 108.6(14)
H22A C22 H22C 110.2(14)
H22B C22 H22C 108.8(14)

loop_
_geom_bond_atom_site_label_1
_geom_bond_atom_site_label_2
_geom_bond_distance
F1 C13 1.3641(18)
O1 C9 1.4341(17)
O1 H1 0.86(2)
O2 C19 1.3776(17)
O2 C22 1.4317(18)
C1 C2 1.5048(19)
C1 C3 1.514(2)
C1 C9 1.5344(19)
C1 C16 1.5009(19)
C2 C3 1.582(2)
C2 C8 1.463(2)
C2 H2 0.955(16)
C3 C4 1.466(2)
C3 H3 0.982(16)
C4 C5 1.331(2)
C4 H4 0.975(17)
C5 C6 1.507(2)
C5 H5 0.949(18)
C6 C7 1.513(2)
C6 C9 1.559(2)
C6 H6 0.961(16)
C7 C8 1.331(2)
C7 H7 0.963(18)
C8 H8 1.008(17)
C9 C10 1.519(2)
C10 C11 1.393(2)
C10 C15 1.391(2)
C11 C12 1.386(2)
C11 H11 0.954(17)
C12 C13 1.366(2)
C12 H12 0.92(2)
C13 C14 1.374(2)
C14 C15 1.389(2)
C14 H14 0.974(19)
C15 H15 0.970(18)
C16 C17 1.387(2)
C16 C21 1.398(2)
C17 C18 1.391(2)
C17 H17 0.978(16)
C18 C19 1.389(2)
C18 H18 0.981(16)
C19 C20 1.387(2)
C20 C21 1.380(2)
C20 H20 0.950(17)
C21 H21 0.984(16)
C22 H22A 0.985(19)
C22 H22B 1.000(18)
C22 H22C 0.988(18)

loop_
_geom_hbond_atom_site_label_D
_geom_hbond_atom_site_label_H
_geom_hbond_atom_site_label_A
_geom_hbond_distance_DH
_geom_hbond_distance_HA
_geom_hbond_distance_DA
_geom_hbond_angle_DHA
_geom_hbond_site_symmetry_A
_geom_hbond_publ_flag
O1 H1 O2 0.86(2) 2.38(2) 3.1574(15) 150.1(18) 4_575 yes

loop_
_geom_torsion_atom_site_label_1
_geom_torsion_atom_site_label_2
_geom_torsion_atom_site_label_3
_geom_torsion_atom_site_label_4
_geom_torsion
C1 C2 C3 C4 -109.02(15)
C1 C2 C8 C7 19.6(2)
C1 C3 C2 C1 0.000(0)
C1 C3 C2 C8 108.69(15)
C1 C3 C4 C5 -20.5(2)
C1 C9 C6 C5 -61.11(14)
C1 C9 C6 C7 52.81(16)
C1 C9 C10 C11 139.43(14)
C1 C9 C10 C15 -41.74(19)
C2 C1 C3 C4 107.71(15)
C2 C1 C9 O1 -147.89(12)
C2 C1 C9 C6 -29.57(16)
C2 C1 C9 C10 94.35(15)
C2 C1 C16 C17 134.36(14)
C2 C1 C16 C21 -44.94(18)
C2 C3 C1 C2 0.000(0)
C2 C3 C1 C9 -109.68(13)
C2 C3 C1 C16 108.92(14)
C2 C3 C4 C5 47.3(2)
C2 C8 C7 C6 5.9(2)
C3 C1 C2 C8 -108.67(15)
C3 C1 C9 O1 -77.49(14)
C3 C1 C9 C6 40.82(15)
C3 C1 C9 C10 164.74(12)
C3 C1 C16 C17 61.96(17)
C3 C1 C16 C21 -117.33(14)
C3 C2 C1 C3 0.000(0)
C3 C2 C1 C9 103.32(14)
C3 C2 C1 C16 -108.39(14)
C3 C2 C8 C7 -49.1(2)
C3 C4 C5 C6 -1.3(2)
C4 C3 C1 C9 -1.97(18)
C4 C3 C1 C16 -143.36(13)
C4 C3 C2 C8 -0.3(2)
C4 C5 C6 C7 -77.46(16)
C4 C5 C6 C9 42.22(18)
C5 C6 C7 C8 74.49(17)
C5 C6 C9 O1 57.26(15)
C5 C6 C9 C10 173.43(12)
C6 C9 C1 C16 -177.89(12)
C6 C9 C10 C11 -97.71(15)
C6 C9 C10 C15 81.12(17)
C7 C6 C9 O1 171.18(12)
C7 C6 C9 C10 -72.65(15)
C8 C2 C1 C9 -5.34(19)
C8 C2 C1 C16 142.95(13)
C8 C7 C6 C9 -43.37(19)
C9 C1 C16 C17 -77.58(17)
C9 C1 C16 C21 103.12(15)
C10 C9 C1 C16 -53.97(16)
C11 C10 C9 O1 20.09(18)
C15 C10 C9 O1 -161.08(13)
C16 C1 C9 O1 63.80(15)
C18 C19 O2 C22 -4.9(2)
C20 C19 O2 C22 176.00(13)
